data_7236718
loop_
_publ_author_name
'Lei, Yunxiang'
'Zhou, Yibin'
'Qian, Lebin'
'Wang, Yuxiang'
'Liu, Miaochang'
'Huang, Xiaobo'
'Wu, Ge'
'Wu, Huayue'
'Ding, Jinchang'
'Cheng, Yixiang'

_publ_section_title
;
 Polymorphism and mechanochromism of N-alkylated 1,4-dihydropyridine
 derivatives containing different electron-withdrawing end groups
;
_journal_issue 21
_journal_name_full 'Journal of Materials Chemistry C'
_journal_page_first 5183
_journal_paper_doi 10.1039/C7TC00362E
_journal_volume 5
_journal_year 2017
_chemical_formula_sum 'C14 H17 N3'
_chemical_formula_weight 227.31
_space_group_IT_number 2
_space_group_name_Hall '-P 1'
_space_group_name_H-M_alt 'P -1'
_symmetry_cell_setting triclinic
_symmetry_space_group_name_Hall '-P 1'
_symmetry_space_group_name_H-M 'P -1'
_atom_sites_solution_hydrogens geom
_atom_sites_solution_primary direct
_atom_sites_solution_secondary difmap
_audit_creation_method SHELXL-97
_audit_update_record
;
2016-08-08 deposited with the CCDC.
2017-05-09 downloaded from the CCDC.
;
_cell_angle_alpha 79.040(2)
_cell_angle_beta 84.018(2)
_cell_angle_gamma 80.824(2)
_cell_formula_units_Z 2
_cell_length_a 7.6023(8)
_cell_length_b 9.0012(10)
_cell_length_c 9.9056(11)
_cell_measurement_reflns_used 7290
_cell_measurement_temperature 298(2)
_cell_measurement_theta_max 28.43
_cell_measurement_theta_min 2.33
_cell_volume 655.05(12)
_computing_cell_refinement 'SAINT (Bruker, 2002)'
_computing_data_collection 'SMART (Bruker, 2002)'
_computing_data_reduction SAINT
_computing_molecular_graphics 'XP (Bruker, 2002)'
_computing_publication_material 'SHELXL-97 (Bruker, 2002)'
_computing_structure_refinement 'SHELXL-97 (Sheldrick, 1997)'
_computing_structure_solution 'SHELXS-97 (Sheldrick, 1997)'
_diffrn_ambient_temperature 298(2)
_diffrn_measured_fraction_theta_full 0.997
_diffrn_measured_fraction_theta_max 0.997
_diffrn_measurement_device_type 'Bruker APEX area-detector diffractometer'
_diffrn_measurement_method '\f and \w scans'
_diffrn_radiation_monochromator graphite
_diffrn_radiation_source 'fine-focus sealed tube'
_diffrn_radiation_type MoK\a
_diffrn_radiation_wavelength 0.71073
_diffrn_reflns_av_R_equivalents 0.0217
_diffrn_reflns_av_sigmaI/netI 0.0201
_diffrn_reflns_limit_h_max 9
_diffrn_reflns_limit_h_min -9
_diffrn_reflns_limit_k_max 10
_diffrn_reflns_limit_k_min -10
_diffrn_reflns_limit_l_max 11
_diffrn_reflns_limit_l_min -11
_diffrn_reflns_number 9125
_diffrn_reflns_theta_full 25.49
_diffrn_reflns_theta_max 25.49
_diffrn_reflns_theta_min 2.10
_exptl_absorpt_coefficient_mu 0.070
_exptl_absorpt_correction_T_max 0.9822
_exptl_absorpt_correction_T_min 0.9792
_exptl_absorpt_correction_type multi-scan
_exptl_absorpt_process_details 'SADABS (Bruker, 2002)'
_exptl_crystal_density_diffrn 1.152
_exptl_crystal_density_method 'not measured'
_exptl_crystal_description Block
_exptl_crystal_F_000 244
_exptl_crystal_size_max 0.28
_exptl_crystal_size_mid 0.25
_exptl_crystal_size_min 0.20
_refine_diff_density_max 0.156
_refine_diff_density_min -0.303
_refine_diff_density_rms 0.048
_refine_ls_extinction_method none
_refine_ls_goodness_of_fit_ref 1.067
_refine_ls_hydrogen_treatment constr
_refine_ls_matrix_type full
_refine_ls_number_parameters 157
_refine_ls_number_reflns 2417
_refine_ls_number_restraints 0
_refine_ls_restrained_S_all 1.067
_refine_ls_R_factor_all 0.0369
_refine_ls_R_factor_gt 0.0345
_refine_ls_shift/su_max 0.000
_refine_ls_shift/su_mean 0.000
_refine_ls_structure_factor_coef Fsqd
_refine_ls_weighting_details 'calc w=1/[\s^2^(Fo^2^)+(0.0666P)^2^+0.1100P] where P=(Fo^2^+2Fc^2^)/3'
_refine_ls_weighting_scheme calc
_refine_ls_wR_factor_gt 0.1041
_refine_ls_wR_factor_ref 0.1070
_reflns_number_gt 2231
_reflns_number_total 2417
_reflns_threshold_expression I>2\s(I)
_cod_data_source_file c7tc00362e2.cif
_cod_data_source_block mo_20150723a_0m
_cod_depositor_comments
;
The following automatic conversions were performed:

data item '_exptl_absorpt_correction_type' value 'Multi-scan' was
changed to 'multi-scan' in accordance with the
/home/saulius/struct/COD-crude-data/automatic-downloads/DataCite-retrospective/RSC/depositions/lib/dictionaries/cif_core.dic
dictionary named 'cif_core.dic' version 2.4.2 last updated on
2011-04-26.

data item '_symmetry_cell_setting' value 'Triclinic' was changed to
'triclinic' in accordance with the
/home/saulius/struct/COD-crude-data/automatic-downloads/DataCite-retrospective/RSC/depositions/lib/dictionaries/cif_core.dic
dictionary named 'cif_core.dic' version 2.4.2 last updated on
2011-04-26.

Automatic conversion script
Id: cif_fix_values 6909 2019-04-08 15:41:33Z antanas 
;
_cod_database_code 7236718

loop_
_symmetry_equiv_pos_as_xyz
'x, y, z'
'-x, -y, -z'

loop_
_atom_site_label
_atom_site_type_symbol
_atom_site_fract_x
_atom_site_fract_y
_atom_site_fract_z
_atom_site_U_iso_or_equiv
_atom_site_adp_type
_atom_site_occupancy
_atom_site_symmetry_multiplicity
_atom_site_calc_flag
_atom_site_refinement_flags
N1 N 0.10928(11) 0.19813(9) 0.26928(8) 0.0198(2) Uani 1 1 d .
N2 N -0.52233(12) 0.07398(10) 0.65687(9) 0.0278(2) Uani 1 1 d .
N3 N -0.16902(13) 0.31647(11) 0.83373(9) 0.0295(2) Uani 1 1 d .
C1 C 0.32618(14) 0.32469(13) 0.36067(11) 0.0264(2) Uani 1 1 d .
H1A H 0.3326 0.3742 0.4374 0.040 Uiso 1 1 calc R
H1B H 0.3340 0.3972 0.2764 0.040 Uiso 1 1 calc R
H1C H 0.4233 0.2424 0.3593 0.040 Uiso 1 1 calc R
C2 C 0.15234(13) 0.26266(11) 0.37457(10) 0.0211(2) Uani 1 1 d .
C3 C 0.03823(13) 0.26791(10) 0.49050(10) 0.0211(2) Uani 1 1 d .
H3 H 0.0681 0.3138 0.5599 0.025 Uiso 1 1 calc R
C4 C -0.12355(13) 0.20565(10) 0.50782(10) 0.0191(2) Uani 1 1 d .
C5 C -0.16180(13) 0.14095(10) 0.39699(10) 0.0190(2) Uani 1 1 d .
H5 H -0.2668 0.0984 0.4036 0.023 Uiso 1 1 calc R
C6 C -0.04897(13) 0.13900(11) 0.28029(10) 0.0196(2) Uani 1 1 d .
C7 C -0.09788(14) 0.07386(12) 0.16307(10) 0.0240(2) Uani 1 1 d .
H7A H -0.2134 0.0414 0.1852 0.036 Uiso 1 1 calc R
H7B H -0.0106 -0.0121 0.1478 0.036 Uiso 1 1 calc R
H7C H -0.1009 0.1506 0.0811 0.036 Uiso 1 1 calc R
C8 C -0.24087(13) 0.20542(11) 0.62878(10) 0.0201(2) Uani 1 1 d .
C9 C -0.39684(13) 0.13440(11) 0.64473(9) 0.0207(2) Uani 1 1 d .
C10 C -0.20223(13) 0.26759(11) 0.74137(10) 0.0220(2) Uani 1 1 d .
C11 C 0.23132(13) 0.19478(11) 0.14249(10) 0.0229(2) Uani 1 1 d .
H11A H 0.2210 0.1048 0.1050 0.027 Uiso 1 1 calc R
H11B H 0.3535 0.1864 0.1664 0.027 Uiso 1 1 calc R
C12 C 0.19199(13) 0.33611(11) 0.03233(10) 0.0217(2) Uani 1 1 d .
H12A H 0.2065 0.4263 0.0679 0.026 Uiso 1 1 calc R
H12B H 0.0692 0.3466 0.0093 0.026 Uiso 1 1 calc R
C13 C 0.31704(15) 0.32476(13) -0.09698(11) 0.0306(3) Uani 1 1 d .
H13A H 0.4397 0.3124 -0.0731 0.037 Uiso 1 1 calc R
H13B H 0.3014 0.2348 -0.1325 0.037 Uiso 1 1 calc R
C14 C 0.28325(16) 0.46499(14) -0.20886(12) 0.0351(3) Uani 1 1 d .
H14A H 0.1622 0.4773 -0.2333 0.053 Uiso 1 1 calc R
H14B H 0.3636 0.4522 -0.2886 0.053 Uiso 1 1 calc R
H14C H 0.3026 0.5539 -0.1753 0.053 Uiso 1 1 calc R

loop_
_atom_site_aniso_label
_atom_site_aniso_U_11
_atom_site_aniso_U_22
_atom_site_aniso_U_33
_atom_site_aniso_U_23
_atom_site_aniso_U_13
_atom_site_aniso_U_12
N1 0.0193(4) 0.0195(4) 0.0195(4) -0.0022(3) -0.0009(3) -0.0013(3)
N2 0.0275(5) 0.0334(5) 0.0247(5) -0.0078(4) 0.0012(4) -0.0100(4)
N3 0.0348(5) 0.0315(5) 0.0249(5) -0.0095(4) -0.0042(4) -0.0061(4)
C1 0.0220(5) 0.0310(6) 0.0264(5) -0.0011(4) -0.0039(4) -0.0075(4)
C2 0.0212(5) 0.0187(5) 0.0220(5) 0.0002(4) -0.0054(4) -0.0015(4)
C3 0.0235(5) 0.0205(5) 0.0202(5) -0.0033(4) -0.0053(4) -0.0040(4)
C4 0.0210(5) 0.0154(5) 0.0196(5) -0.0007(4) -0.0041(4) 0.0003(4)
C5 0.0188(5) 0.0177(5) 0.0205(5) -0.0024(4) -0.0034(4) -0.0027(4)
C6 0.0205(5) 0.0163(4) 0.0211(5) -0.0020(4) -0.0028(4) -0.0007(4)
C7 0.0275(5) 0.0251(5) 0.0207(5) -0.0068(4) -0.0003(4) -0.0058(4)
C8 0.0223(5) 0.0196(5) 0.0190(5) -0.0038(4) -0.0029(4) -0.0032(4)
C9 0.0249(5) 0.0216(5) 0.0150(5) -0.0044(4) -0.0010(4) -0.0006(4)
C10 0.0224(5) 0.0210(5) 0.0217(5) -0.0024(4) -0.0009(4) -0.0027(4)
C11 0.0202(5) 0.0238(5) 0.0229(5) -0.0041(4) 0.0028(4) -0.0008(4)
C12 0.0208(5) 0.0224(5) 0.0216(5) -0.0045(4) 0.0000(4) -0.0027(4)
C13 0.0300(6) 0.0308(6) 0.0277(6) -0.0031(4) 0.0070(4) -0.0026(4)
C14 0.0355(6) 0.0389(6) 0.0278(6) 0.0013(5) 0.0047(5) -0.0092(5)

loop_
_atom_type_symbol
_atom_type_description
_atom_type_scat_dispersion_real
_atom_type_scat_dispersion_imag
_atom_type_scat_source
C C 0.0033 0.0016 'International Tables Vol C Tables 4.2.6.8 and 6.1.1.4'
H H 0.0000 0.0000 'International Tables Vol C Tables 4.2.6.8 and 6.1.1.4'
N N 0.0061 0.0033 'International Tables Vol C Tables 4.2.6.8 and 6.1.1.4'

loop_
_geom_angle_atom_site_label_1
_geom_angle_atom_site_label_2
_geom_angle_atom_site_label_3
_geom_angle
C2 N1 C6 120.03(8)
C2 N1 C11 120.16(8)
C6 N1 C11 119.80(8)
C3 C2 N1 120.08(9)
C3 C2 C1 120.93(9)
N1 C2 C1 118.99(9)
C2 C3 C4 121.91(9)
C5 C4 C3 115.85(9)
C5 C4 C8 121.28(9)
C3 C4 C8 122.87(9)
C6 C5 C4 121.90(9)
C5 C6 N1 120.19(9)
C5 C6 C7 120.11(9)
N1 C6 C7 119.70(8)
C10 C8 C9 117.27(8)
C10 C8 C4 121.70(9)
C9 C8 C4 120.93(8)
N2 C9 C8 178.68(10)
N3 C10 C8 179.03(11)
N1 C11 C12 112.94(8)
C11 C12 C13 110.83(8)
C14 C13 C12 112.35(9)

loop_
_geom_bond_atom_site_label_1
_geom_bond_atom_site_label_2
_geom_bond_distance
N1 C2 1.3764(13)
N1 C6 1.3774(13)
N1 C11 1.4838(12)
N2 C9 1.1563(13)
N3 C10 1.1536(13)
C1 C2 1.4985(13)
C2 C3 1.3688(14)
C3 C4 1.4126(14)
C4 C5 1.4116(14)
C4 C8 1.4171(14)
C5 C6 1.3669(14)
C6 C7 1.4996(13)
C8 C10 1.4147(13)
C8 C9 1.4156(14)
C11 C12 1.5223(14)
C12 C13 1.5231(14)
C13 C14 1.5203(16)
